data_2310710
loop_
_publ_author_name
'Weirich, T. E.'
'Winterer, M.'
'Seifried, S.'
'Mayer, J.'

_publ_section_title
;
 Structure of nanocrystalline anatase solved and refined from electron
 powder data
;
_journal_issue 4
_journal_name_full 'Acta Crystallographica Section A'
_journal_page_first 308
_journal_page_last 315
_journal_paper_doi 10.1107/S0108767302005007
_journal_volume 58
_journal_year 2002
_chemical_formula_sum 'O2 Ti'
_chemical_name_systematic 'Ti O2'
_space_group_IT_number 141
_symmetry_space_group_name_Hall '-I 4bd 2'
_symmetry_space_group_name_H-M 'I 41/a m d :2'
_cell_angle_alpha 90
_cell_angle_beta 90
_cell_angle_gamma 90
_cell_formula_units_Z 4
_cell_length_a 3.872
_cell_length_b 3.872
_cell_length_c 9.616
_cell_volume 144.167
_citation_journal_id_ASTM ACACEQ
_cod_data_source_file Weirich_ACACEQ_2002_136.cif
_cod_data_source_block O2Ti1
_cod_original_cell_volume 144.1668
_cod_original_formula_sum 'O2 Ti1'
_cod_database_code 2310710

loop_
_symmetry_equiv_pos_as_xyz
x,y,z
-y+1/4,x+3/4,z+1/4
-x+1/2,-y,z+1/2
y+1/4,-x+1/4,z+3/4
x,-y,-z
y+1/4,x+3/4,-z+1/4
-x+1/2,y,-z+1/2
-y+1/4,-x+1/4,-z+3/4
-x,-y,-z
y-1/4,-x-3/4,-z-1/4
x-1/2,y,-z-1/2
-y-1/4,x-1/4,-z-3/4
-x,y,z
-y-1/4,-x-3/4,z-1/4
x-1/2,-y,z-1/2
y-1/4,x-1/4,z-3/4
x+1/2,y+1/2,z+1/2
-y+3/4,x+5/4,z+3/4
-x+1,-y+1/2,z+1
y+3/4,-x+3/4,z+5/4
x+1/2,-y+1/2,-z+1/2
y+3/4,x+5/4,-z+3/4
-x+1,y+1/2,-z+1
-y+3/4,-x+3/4,-z+5/4
-x+1/2,-y+1/2,-z+1/2
y+1/4,-x-1/4,-z+1/4
x,y+1/2,-z
-y+1/4,x+1/4,-z-1/4
-x+1/2,y+1/2,z+1/2
-y+1/4,-x-1/4,z+1/4
x,-y+1/2,z
y+1/4,x+1/4,z-1/4

loop_
_atom_site_label
_atom_site_type_symbol
_atom_site_fract_x
_atom_site_fract_y
_atom_site_fract_z
_atom_site_occupancy
_atom_site_U_iso_or_equiv
Ti1 Ti+4 0.5 0.75 0.375 1 0.0
O1 O-2 0.5 0.75 0.1618 1 0.0
